data_7102381
loop_
_publ_author_name
'Conway, Ben'
'Hevia, Eva'
'Garc\'ia-Alvarez, Joaqu\'in'
'Graham, David V'
'Kennedy, Alan R'
'Mulvey, Robert E'

_publ_section_title
;
 Isolation and structural elucidation of a key aluminoaromatic
 intermediate and evidence for dismutation phenomena in TMP-alumination
 chemistry.
;
_journal_issue 48
_journal_name_full 'Chemical communications (Cambridge, England)'
_journal_page_first 5241
_journal_page_last 5243
_journal_paper_doi 10.1039/b713913f
_journal_year 2007
_chemical_formula_sum 'C37 H69 Al Li N O4'
_chemical_formula_weight 625.85
_chemical_name_systematic
;
?
;
_space_group_IT_number 1
_symmetry_cell_setting triclinic
_symmetry_space_group_name_Hall 'P 1'
_symmetry_space_group_name_H-M 'P 1'
_atom_sites_solution_hydrogens geom
_atom_sites_solution_primary direct
_atom_sites_solution_secondary difmap
_audit_creation_method SHELXL-97
_cell_angle_alpha 108.652(3)
_cell_angle_beta 107.329(4)
_cell_angle_gamma 99.374(4)
_cell_formula_units_Z 1
_cell_length_a 9.8880(6)
_cell_length_b 10.5709(8)
_cell_length_c 10.8837(8)
_cell_measurement_reflns_used 3814
_cell_measurement_temperature 123(2)
_cell_measurement_theta_max 26.02
_cell_measurement_theta_min 1.00
_cell_volume 986.15(12)
_computing_data_collection 'DENZO & COLLECT'
_computing_structure_refinement 'SHELXL-97 (Sheldrick, 1997)'
_computing_structure_solution SIR92
_diffrn_ambient_temperature 123(2)
_diffrn_measured_fraction_theta_full 0.990
_diffrn_measured_fraction_theta_max 0.990
_diffrn_measurement_device_type 'Nonius Kappa CCD'
_diffrn_measurement_method 'phi and omega scans'
_diffrn_radiation_monochromator graphite
_diffrn_radiation_source 'fine-focus sealed tube'
_diffrn_radiation_type MoK\a
_diffrn_radiation_wavelength 0.71073
_diffrn_reflns_av_R_equivalents 0.061
_diffrn_reflns_av_sigmaI/netI 0.0750
_diffrn_reflns_limit_h_max 12
_diffrn_reflns_limit_h_min -12
_diffrn_reflns_limit_k_max 12
_diffrn_reflns_limit_k_min -12
_diffrn_reflns_limit_l_max 13
_diffrn_reflns_limit_l_min -13
_diffrn_reflns_number 20423
_diffrn_reflns_theta_full 25.95
_diffrn_reflns_theta_max 25.95
_diffrn_reflns_theta_min 2.12
_diffrn_standards_decay_% 0
_diffrn_standards_number 0
_exptl_absorpt_coefficient_mu 0.086
_exptl_absorpt_correction_type none
_exptl_crystal_colour Colourless
_exptl_crystal_density_diffrn 1.054
_exptl_crystal_density_method 'not measured'
_exptl_crystal_description Block
_exptl_crystal_F_000 346
_exptl_crystal_size_max 0.4
_exptl_crystal_size_mid 0.35
_exptl_crystal_size_min 0.2
_refine_diff_density_max 0.252
_refine_diff_density_min -0.203
_refine_diff_density_rms 0.041
_refine_ls_extinction_method none
_refine_ls_goodness_of_fit_ref 1.017
_refine_ls_hydrogen_treatment constr
_refine_ls_matrix_type full
_refine_ls_number_parameters 404
_refine_ls_number_reflns 3833
_refine_ls_number_restraints 3
_refine_ls_restrained_S_all 1.017
_refine_ls_R_factor_all 0.0913
_refine_ls_R_factor_gt 0.0494
_refine_ls_shift/su_max 0.001
_refine_ls_shift/su_mean 0.000
_refine_ls_structure_factor_coef Fsqd
_refine_ls_weighting_details 'calc w=1/[\s^2^(Fo^2^)+(0.0444P)^2^+0.2540P] where P=(Fo^2^+2Fc^2^)/3'
_refine_ls_weighting_scheme calc
_refine_ls_wR_factor_gt 0.0939
_refine_ls_wR_factor_ref 0.1087
_reflns_number_gt 2688
_reflns_number_total 3833
_reflns_threshold_expression I>2\s(I)
_cod_data_source_file b713913f.txt
_cod_data_source_block dvgrem66
_cod_original_sg_symbol_H-M P1
_cod_database_code 7102381

loop_
_symmetry_equiv_pos_as_xyz
'x, y, z'

loop_
_atom_site_label
_atom_site_type_symbol
_atom_site_fract_x
_atom_site_fract_y
_atom_site_fract_z
_atom_site_U_iso_or_equiv
_atom_site_adp_type
_atom_site_occupancy
_atom_site_symmetry_multiplicity
_atom_site_calc_flag
_atom_site_refinement_flags
_atom_site_disorder_assembly
_atom_site_disorder_group
Li1 Li 0.4332(7) 1.4699(7) 0.8041(7) 0.0336(16) Uani 1 1 d . A .
Al1 Al 0.20348(11) 0.97682(11) 0.30700(11) 0.0287(3) Uani 1 1 d . . .
O1 O 0.3992(3) 1.3974(3) 0.6142(3) 0.0306(6) Uani 1 1 d . . .
O2 O 0.4793(3) 1.6728(3) 0.8852(3) 0.0334(7) Uani 1 1 d . . .
O3 O 0.5995(3) 1.4201(3) 0.9086(3) 0.0453(8) Uani 1 1 d . . .
O4 O 0.2590(3) 1.3853(3) 0.8294(3) 0.0383(7) Uani 1 1 d . . .
N1 N 0.4150(3) 1.3784(3) 0.4070(3) 0.0280(7) Uani 1 1 d . . .
C1 C 0.3388(4) 1.3533(4) 0.4844(4) 0.0253(9) Uani 1 1 d . . .
C2 C 0.1740(4) 1.2825(4) 0.4162(4) 0.0250(9) Uani 1 1 d . . .
C3 C 0.0900(4) 1.3759(4) 0.4305(4) 0.0340(10) Uani 1 1 d . . .
H3 H 0.1381 1.4731 0.4745 0.041 Uiso 1 1 calc R . .
C4 C -0.0623(4) 1.3293(4) 0.3816(4) 0.0362(10) Uani 1 1 d . . .
H4 H -0.1192 1.3936 0.3908 0.043 Uiso 1 1 calc R . .
C5 C -0.1307(4) 1.1872(4) 0.3190(4) 0.0346(10) Uani 1 1 d . . .
H5 H -0.2354 1.1530 0.2852 0.042 Uiso 1 1 calc R . .
C6 C -0.0465(4) 1.0957(4) 0.3062(4) 0.0307(9) Uani 1 1 d . . .
H6 H -0.0963 0.9988 0.2637 0.037 Uiso 1 1 calc R . .
C7 C 0.1106(4) 1.1372(4) 0.3526(4) 0.0273(9) Uani 1 1 d . . .
C8 C 0.1710(4) 0.9025(4) 0.1024(4) 0.0336(10) Uani 1 1 d . . .
H8A H 0.2469 0.9649 0.0894 0.040 Uiso 1 1 calc R . .
H8B H 0.1901 0.8103 0.0782 0.040 Uiso 1 1 calc R . .
C9 C 0.0202(5) 0.8854(5) -0.0040(4) 0.0398(11) Uani 1 1 d . . .
H9 H -0.0551 0.8685 0.0375 0.048 Uiso 1 1 calc R . .
C10 C -0.0249(5) 0.7602(6) -0.1431(5) 0.0627(15) Uani 1 1 d . . .
H10A H -0.1217 0.7544 -0.2070 0.094 Uiso 1 1 calc R . .
H10B H -0.0306 0.6744 -0.1258 0.094 Uiso 1 1 calc R . .
H10C H 0.0487 0.7720 -0.1851 0.094 Uiso 1 1 calc R . .
C11 C 0.0138(5) 1.0158(5) -0.0328(5) 0.0553(13) Uani 1 1 d . . .
H11A H 0.0911 1.0389 -0.0678 0.083 Uiso 1 1 calc R . .
H11B H 0.0295 1.0932 0.0539 0.083 Uiso 1 1 calc R . .
H11C H -0.0832 0.9997 -0.1030 0.083 Uiso 1 1 calc R . .
C12 C 0.0777(4) 0.8188(4) 0.3257(4) 0.0362(10) Uani 1 1 d . . .
H12A H -0.0171 0.7815 0.2443 0.043 Uiso 1 1 calc R . .
H12B H 0.1275 0.7441 0.3165 0.043 Uiso 1 1 calc R . .
C13 C 0.0404(4) 0.8432(4) 0.4565(4) 0.0374(10) Uani 1 1 d . . .
H13 H 0.0045 0.9279 0.4749 0.045 Uiso 1 1 calc R . .
C14 C 0.1771(5) 0.8717(5) 0.5834(5) 0.0519(13) Uani 1 1 d . . .
H14A H 0.2132 0.7892 0.5693 0.078 Uiso 1 1 calc R . .
H14B H 0.1520 0.8935 0.6669 0.078 Uiso 1 1 calc R . .
H14C H 0.2543 0.9509 0.5956 0.078 Uiso 1 1 calc R . .
C15 C -0.0815(5) 0.7222(5) 0.4408(5) 0.0516(13) Uani 1 1 d . . .
H15A H -0.1726 0.7088 0.3644 0.077 Uiso 1 1 calc R . .
H15B H -0.0992 0.7437 0.5282 0.077 Uiso 1 1 calc R . .
H15C H -0.0505 0.6369 0.4199 0.077 Uiso 1 1 calc R . .
C16 C 0.4185(4) 1.0389(4) 0.4353(4) 0.0332(10) Uani 1 1 d . . .
H16A H 0.4734 1.1042 0.4069 0.040 Uiso 1 1 calc R . .
H16B H 0.4252 1.0927 0.5310 0.040 Uiso 1 1 calc R . .
C17 C 0.4997(4) 0.9290(4) 0.4435(4) 0.0352(10) Uani 1 1 d . . .
H17 H 0.4395 0.8581 0.4634 0.042 Uiso 1 1 calc R . .
C18 C 0.6522(5) 0.9890(5) 0.5602(5) 0.0538(13) Uani 1 1 d . . .
H18A H 0.7020 0.9157 0.5569 0.081 Uiso 1 1 calc R . .
H18B H 0.6418 1.0248 0.6508 0.081 Uiso 1 1 calc R . .
H18C H 0.7108 1.0649 0.5480 0.081 Uiso 1 1 calc R . .
C19 C 0.5155(6) 0.8541(5) 0.3059(5) 0.0597(14) Uani 1 1 d . . .
H19A H 0.5750 0.9212 0.2840 0.090 Uiso 1 1 calc R . .
H19B H 0.4175 0.8108 0.2310 0.090 Uiso 1 1 calc R . .
H19C H 0.5644 0.7820 0.3141 0.090 Uiso 1 1 calc R . .
C20 C 0.3462(4) 1.3254(4) 0.2521(4) 0.0366(10) Uani 1 1 d . . .
H20 H 0.2490 1.2558 0.2222 0.044 Uiso 1 1 calc R . .
C21 C 0.4406(5) 1.2491(5) 0.1839(5) 0.0455(11) Uani 1 1 d . . .
H21A H 0.5341 1.3159 0.2055 0.068 Uiso 1 1 calc R . .
H21B H 0.3872 1.2050 0.0823 0.068 Uiso 1 1 calc R . .
H21C H 0.4609 1.1776 0.2202 0.068 Uiso 1 1 calc R . .
C22 C 0.3149(6) 1.4412(5) 0.2031(5) 0.0527(13) Uani 1 1 d . . .
H22A H 0.2528 1.4861 0.2475 0.079 Uiso 1 1 calc R . .
H22B H 0.2635 1.4018 0.1013 0.079 Uiso 1 1 calc R . .
H22C H 0.4084 1.5103 0.2291 0.079 Uiso 1 1 calc R . .
C23 C 0.5666(4) 1.4776(4) 0.4758(4) 0.0323(10) Uani 1 1 d . . .
H23 H 0.5986 1.4857 0.3991 0.039 Uiso 1 1 calc R . .
C24 C 0.6791(4) 1.4245(5) 0.5603(5) 0.0397(11) Uani 1 1 d . . .
H24A H 0.6550 1.4197 0.6401 0.060 Uiso 1 1 calc R . .
H24B H 0.7782 1.4882 0.5944 0.060 Uiso 1 1 calc R . .
H24C H 0.6764 1.3315 0.5009 0.060 Uiso 1 1 calc R . .
C25 C 0.5642(5) 1.6224(4) 0.5603(4) 0.0389(10) Uani 1 1 d . . .
H25A H 0.4868 1.6493 0.5025 0.058 Uiso 1 1 calc R . .
H25B H 0.6603 1.6892 0.5898 0.058 Uiso 1 1 calc R . .
H25C H 0.5439 1.6219 0.6430 0.058 Uiso 1 1 calc R . .
C26 C 0.6340(8) 1.7668(7) 0.9470(8) 0.0269(19) Uiso 0.596(11) 1 d P A 1
H26A H 0.6769 1.7916 1.0491 0.032 Uiso 0.596(11) 1 calc PR A 1
H26B H 0.6974 1.7208 0.9036 0.032 Uiso 0.596(11) 1 calc PR A 1
C27 C 0.6219(8) 1.8930(8) 0.9168(8) 0.039(2) Uiso 0.596(11) 1 d P A 1
H27A H 0.6215 1.8799 0.8225 0.047 Uiso 0.596(11) 1 calc PR A 1
H27B H 0.7034 1.9762 0.9873 0.047 Uiso 0.596(11) 1 calc PR A 1
C28 C 0.4724(9) 1.9043(8) 0.9262(10) 0.042(2) Uiso 0.596(11) 1 d P A 1
H28A H 0.4262 1.9523 0.8677 0.051 Uiso 0.596(11) 1 calc PR A 1
H28B H 0.4836 1.9554 1.0240 0.051 Uiso 0.596(11) 1 calc PR A 1
C29 C 0.3799(9) 1.7509(8) 0.8702(11) 0.041(2) Uiso 0.596(11) 1 d P A 1
H29A H 0.3169 1.7411 0.9242 0.049 Uiso 0.596(11) 1 calc PR A 1
H29B H 0.3154 1.7191 0.7706 0.049 Uiso 0.596(11) 1 calc PR A 1
C30 C 0.7046(6) 1.4939(6) 1.0510(5) 0.0677(16) Uani 1 1 d . A .
H30A H 0.6573 1.4893 1.1184 0.081 Uiso 1 1 calc R . .
H30B H 0.7468 1.5928 1.0698 0.081 Uiso 1 1 calc R . .
C31 C 0.8222(6) 1.4190(5) 1.0607(5) 0.0631(15) Uani 1 1 d . . .
H31A H 0.8945 1.4520 1.0233 0.076 Uiso 1 1 calc R A .
H31B H 0.8753 1.4314 1.1584 0.076 Uiso 1 1 calc R . .
C32 C 0.7343(5) 1.2699(5) 0.9714(5) 0.0508(12) Uani 1 1 d . A .
H32A H 0.6921 1.2257 1.0246 0.061 Uiso 1 1 calc R . .
H32B H 0.7956 1.2151 0.9339 0.061 Uiso 1 1 calc R . .
C33 C 0.6140(5) 1.2829(5) 0.8556(5) 0.0545(13) Uani 1 1 d . A .
H33A H 0.6410 1.2681 0.7726 0.065 Uiso 1 1 calc R . .
H33B H 0.5195 1.2126 0.8281 0.065 Uiso 1 1 calc R . .
C34 C 0.1353(5) 1.4400(5) 0.8238(5) 0.0498(12) Uani 1 1 d . A .
H34A H 0.1118 1.4754 0.7483 0.060 Uiso 1 1 calc R . .
H34B H 0.1557 1.5169 0.9139 0.060 Uiso 1 1 calc R . .
C35 C 0.0090(5) 1.3182(6) 0.7947(6) 0.0652(15) Uani 1 1 d . . .
H35A H 0.0099 1.3079 0.8823 0.078 Uiso 1 1 calc R A .
H35B H -0.0877 1.3292 0.7464 0.078 Uiso 1 1 calc R . .
C36 C 0.0394(5) 1.1985(5) 0.7037(6) 0.0537(13) Uani 1 1 d . A .
H36A H 0.0001 1.1881 0.6050 0.064 Uiso 1 1 calc R . .
H36B H -0.0046 1.1110 0.7104 0.064 Uiso 1 1 calc R . .
C37 C 0.2062(4) 1.2351(4) 0.7604(4) 0.0368(10) Uani 1 1 d . A .
H37A H 0.2413 1.1917 0.8275 0.044 Uiso 1 1 calc R . .
H37B H 0.2421 1.2020 0.6834 0.044 Uiso 1 1 calc R . .
C26B C 0.6066(14) 1.7724(13) 0.9908(15) 0.044(3) Uiso 0.404(11) 1 d P A 2
H26C H 0.6951 1.7628 0.9682 0.053 Uiso 0.404(11) 1 calc PR A 2
H26D H 0.6207 1.7641 1.0816 0.053 Uiso 0.404(11) 1 calc PR A 2
C27B C 0.5772(14) 1.9134(13) 0.9951(14) 0.052(4) Uiso 0.404(11) 1 d P A 2
H27C H 0.5325 1.9482 1.0648 0.062 Uiso 0.404(11) 1 calc PR A 2
H27D H 0.6704 1.9842 1.0200 0.062 Uiso 0.404(11) 1 calc PR A 2
C28B C 0.4746(12) 1.8845(12) 0.8536(14) 0.041(3) Uiso 0.404(11) 1 d P A 2
H28C H 0.4173 1.9531 0.8543 0.049 Uiso 0.404(11) 1 calc PR A 2
H28D H 0.5273 1.8838 0.7892 0.049 Uiso 0.404(11) 1 calc PR A 2
C29B C 0.3796(12) 1.7452(12) 0.8161(15) 0.033(3) Uiso 0.404(11) 1 d P A 2
H29C H 0.3364 1.6936 0.7134 0.039 Uiso 0.404(11) 1 calc PR A 2
H29D H 0.2982 1.7518 0.8511 0.039 Uiso 0.404(11) 1 calc PR A 2

loop_
_atom_site_aniso_label
_atom_site_aniso_U_11
_atom_site_aniso_U_22
_atom_site_aniso_U_33
_atom_site_aniso_U_23
_atom_site_aniso_U_13
_atom_site_aniso_U_12
Li1 0.023(3) 0.034(4) 0.040(4) 0.013(3) 0.010(3) 0.006(3)
Al1 0.0248(6) 0.0242(7) 0.0313(7) 0.0085(5) 0.0056(5) 0.0056(5)
O1 0.0324(15) 0.0290(16) 0.0244(15) 0.0086(13) 0.0075(12) 0.0028(12)
O2 0.0289(15) 0.0254(15) 0.0384(16) 0.0086(13) 0.0074(13) 0.0061(12)
O3 0.0445(18) 0.0344(17) 0.0394(18) 0.0052(14) -0.0009(14) 0.0163(14)
O4 0.0353(16) 0.0359(17) 0.0388(17) 0.0089(14) 0.0175(14) 0.0021(13)
N1 0.0274(17) 0.0268(18) 0.0243(17) 0.0078(15) 0.0084(15) 0.0002(14)
C1 0.029(2) 0.014(2) 0.035(2) 0.0114(18) 0.0123(19) 0.0098(16)
C2 0.023(2) 0.027(2) 0.026(2) 0.0126(18) 0.0077(17) 0.0067(17)
C3 0.033(2) 0.024(2) 0.042(3) 0.011(2) 0.012(2) 0.0077(19)
C4 0.034(2) 0.033(3) 0.052(3) 0.021(2) 0.021(2) 0.017(2)
C5 0.022(2) 0.034(2) 0.046(3) 0.016(2) 0.0079(19) 0.0085(18)
C6 0.029(2) 0.025(2) 0.033(2) 0.0127(18) 0.0074(18) 0.0013(18)
C7 0.028(2) 0.028(2) 0.028(2) 0.0139(19) 0.0101(18) 0.0081(17)
C8 0.030(2) 0.030(2) 0.036(2) 0.008(2) 0.0101(19) 0.0094(18)
C9 0.033(2) 0.043(3) 0.032(2) 0.005(2) 0.009(2) 0.007(2)
C10 0.042(3) 0.069(4) 0.046(3) -0.005(3) 0.004(2) 0.016(3)
C11 0.049(3) 0.065(4) 0.047(3) 0.023(3) 0.008(2) 0.020(3)
C12 0.035(2) 0.027(2) 0.044(3) 0.012(2) 0.014(2) 0.0102(19)
C13 0.041(3) 0.027(2) 0.046(3) 0.017(2) 0.016(2) 0.009(2)
C14 0.059(3) 0.055(3) 0.041(3) 0.022(3) 0.017(3) 0.014(3)
C15 0.049(3) 0.046(3) 0.061(3) 0.022(3) 0.025(3) 0.006(2)
C16 0.031(2) 0.027(2) 0.038(2) 0.014(2) 0.0088(19) 0.0067(18)
C17 0.027(2) 0.027(2) 0.047(3) 0.017(2) 0.0065(19) 0.0051(18)
C18 0.039(3) 0.046(3) 0.066(3) 0.022(3) 0.003(2) 0.016(2)
C19 0.055(3) 0.055(3) 0.063(3) 0.014(3) 0.017(3) 0.029(3)
C20 0.037(2) 0.036(3) 0.028(2) 0.009(2) 0.0090(19) 0.000(2)
C21 0.049(3) 0.047(3) 0.033(2) 0.007(2) 0.021(2) 0.004(2)
C22 0.059(3) 0.062(3) 0.040(3) 0.030(3) 0.013(2) 0.015(3)
C23 0.026(2) 0.031(2) 0.034(2) 0.0096(19) 0.0114(19) -0.0001(18)
C24 0.030(2) 0.036(3) 0.048(3) 0.012(2) 0.013(2) 0.0075(19)
C25 0.040(3) 0.027(2) 0.043(3) 0.012(2) 0.013(2) 0.0005(19)
C30 0.084(4) 0.050(3) 0.046(3) 0.013(3) -0.004(3) 0.025(3)
C31 0.063(3) 0.058(4) 0.047(3) 0.015(3) -0.003(3) 0.020(3)
C32 0.054(3) 0.047(3) 0.057(3) 0.027(3) 0.019(3) 0.023(3)
C33 0.046(3) 0.037(3) 0.059(3) 0.008(2) 0.000(2) 0.016(2)
C34 0.054(3) 0.045(3) 0.059(3) 0.021(3) 0.029(3) 0.016(2)
C35 0.040(3) 0.068(4) 0.084(4) 0.023(3) 0.029(3) 0.010(3)
C36 0.037(3) 0.047(3) 0.066(3) 0.017(3) 0.013(3) 0.008(2)
C37 0.035(2) 0.034(3) 0.041(3) 0.017(2) 0.014(2) 0.0051(19)

loop_
_atom_type_symbol
_atom_type_description
_atom_type_scat_dispersion_real
_atom_type_scat_dispersion_imag
_atom_type_scat_source
Li Li -0.0003 0.0001 'International Tables Vol C Tables 4.2.6.8 and 6.1.1.4'
Al Al 0.0645 0.0514 'International Tables Vol C Tables 4.2.6.8 and 6.1.1.4'
O O 0.0106 0.0060 'International Tables Vol C Tables 4.2.6.8 and 6.1.1.4'
N N 0.0061 0.0033 'International Tables Vol C Tables 4.2.6.8 and 6.1.1.4'
C C 0.0033 0.0016 'International Tables Vol C Tables 4.2.6.8 and 6.1.1.4'
H H 0.0000 0.0000 'International Tables Vol C Tables 4.2.6.8 and 6.1.1.4'

loop_
_geom_angle_atom_site_label_1
_geom_angle_atom_site_label_2
_geom_angle_atom_site_label_3
_geom_angle
O1 Li1 O4 108.1(3)
O1 Li1 O2 113.4(4)
O4 Li1 O2 110.2(3)
O1 Li1 O3 110.4(3)
O4 Li1 O3 107.4(3)
O2 Li1 O3 107.2(3)
C8 Al1 C12 103.26(17)
C8 Al1 C16 113.73(17)
C12 Al1 C16 113.90(17)
C8 Al1 C7 109.84(16)
C12 Al1 C7 105.44(16)
C16 Al1 C7 110.16(16)
C1 O1 Li1 162.6(3)
C29 O2 C26B 102.1(6)
C29 O2 C26 109.5(5)
C26B O2 C26 23.9(6)
C29 O2 C29B 22.1(5)
C26B O2 C29B 109.2(7)
C26 O2 C29B 107.2(5)
C29 O2 Li1 126.7(4)
C26B O2 Li1 130.1(6)
C26 O2 Li1 122.7(4)
C29B O2 Li1 119.9(5)
C33 O3 C30 109.0(3)
C33 O3 Li1 120.3(3)
C30 O3 Li1 129.7(3)
C34 O4 C37 109.1(3)
C34 O4 Li1 124.1(3)
C37 O4 Li1 114.7(3)
C1 N1 C20 121.9(3)
C1 N1 C23 120.3(3)
C20 N1 C23 117.3(3)
O1 C1 N1 120.9(3)
O1 C1 C2 118.7(3)
N1 C1 C2 120.1(3)
C3 C2 C7 122.7(3)
C3 C2 C1 113.0(3)
C7 C2 C1 124.1(3)
C4 C3 C2 121.0(4)
C4 C3 H3 119.5
C2 C3 H3 119.5
C3 C4 C5 118.8(4)
C3 C4 H4 120.6
C5 C4 H4 120.6
C6 C5 C4 119.7(4)
C6 C5 H5 120.1
C4 C5 H5 120.1
C5 C6 C7 124.1(4)
C5 C6 H6 117.9
C7 C6 H6 117.9
C2 C7 C6 113.6(3)
C2 C7 Al1 131.4(3)
C6 C7 Al1 114.9(3)
C9 C8 Al1 118.7(3)
C9 C8 H8A 107.7
Al1 C8 H8A 107.7
C9 C8 H8B 107.7
Al1 C8 H8B 107.7
H8A C8 H8B 107.1
C11 C9 C8 112.1(4)
C11 C9 C10 109.3(4)
C8 C9 C10 113.0(4)
C11 C9 H9 107.4
C8 C9 H9 107.4
C10 C9 H9 107.4
C9 C10 H10A 109.5
C9 C10 H10B 109.5
H10A C10 H10B 109.5
C9 C10 H10C 109.5
H10A C10 H10C 109.5
H10B C10 H10C 109.5
C9 C11 H11A 109.5
C9 C11 H11B 109.5
H11A C11 H11B 109.5
C9 C11 H11C 109.5
H11A C11 H11C 109.5
H11B C11 H11C 109.5
C13 C12 Al1 120.4(3)
C13 C12 H12A 107.2
Al1 C12 H12A 107.2
C13 C12 H12B 107.2
Al1 C12 H12B 107.2
H12A C12 H12B 106.8
C14 C13 C12 111.0(3)
C14 C13 C15 109.1(4)
C12 C13 C15 113.5(3)
C14 C13 H13 107.7
C12 C13 H13 107.7
C15 C13 H13 107.7
C13 C14 H14A 109.5
C13 C14 H14B 109.5
H14A C14 H14B 109.5
C13 C14 H14C 109.5
H14A C14 H14C 109.5
H14B C14 H14C 109.5
C13 C15 H15A 109.5
C13 C15 H15B 109.5
H15A C15 H15B 109.5
C13 C15 H15C 109.5
H15A C15 H15C 109.5
H15B C15 H15C 109.5
C17 C16 Al1 119.0(3)
C17 C16 H16A 107.6
Al1 C16 H16A 107.6
C17 C16 H16B 107.6
Al1 C16 H16B 107.6
H16A C16 H16B 107.0
C19 C17 C18 108.9(4)
C19 C17 C16 111.9(3)
C18 C17 C16 112.8(3)
C19 C17 H17 107.7
C18 C17 H17 107.7
C16 C17 H17 107.7
C17 C18 H18A 109.5
C17 C18 H18B 109.5
H18A C18 H18B 109.5
C17 C18 H18C 109.5
H18A C18 H18C 109.5
H18B C18 H18C 109.5
C17 C19 H19A 109.5
C17 C19 H19B 109.5
H19A C19 H19B 109.5
C17 C19 H19C 109.5
H19A C19 H19C 109.5
H19B C19 H19C 109.5
N1 C20 C22 111.5(3)
N1 C20 C21 111.0(3)
C22 C20 C21 112.0(3)
N1 C20 H20 107.4
C22 C20 H20 107.4
C21 C20 H20 107.4
C20 C21 H21A 109.5
C20 C21 H21B 109.5
H21A C21 H21B 109.5
C20 C21 H21C 109.5
H21A C21 H21C 109.5
H21B C21 H21C 109.5
C20 C22 H22A 109.5
C20 C22 H22B 109.5
H22A C22 H22B 109.5
C20 C22 H22C 109.5
H22A C22 H22C 109.5
H22B C22 H22C 109.5
N1 C23 C25 110.9(3)
N1 C23 C24 112.8(3)
C25 C23 C24 112.9(3)
N1 C23 H23 106.6
C25 C23 H23 106.6
C24 C23 H23 106.6
C23 C24 H24A 109.5
C23 C24 H24B 109.5
H24A C24 H24B 109.5
C23 C24 H24C 109.5
H24A C24 H24C 109.5
H24B C24 H24C 109.5
C23 C25 H25A 109.5
C23 C25 H25B 109.5
H25A C25 H25B 109.5
C23 C25 H25C 109.5
H25A C25 H25C 109.5
H25B C25 H25C 109.5
C27 C26 O2 105.7(5)
C27 C26 H26A 110.6
O2 C26 H26A 110.6
C27 C26 H26B 110.6
O2 C26 H26B 110.6
H26A C26 H26B 108.7
C26 C27 C28 101.5(6)
C26 C27 H27A 111.5
C28 C27 H27A 111.5
C26 C27 H27B 111.5
C28 C27 H27B 111.5
H27A C27 H27B 109.3
C27 C28 C29 103.7(6)
C27 C28 H28A 111.0
C29 C28 H28A 111.0
C27 C28 H28B 111.0
C29 C28 H28B 111.0
H28A C28 H28B 109.0
O2 C29 C28 106.9(6)
O2 C29 H29A 110.4
C28 C29 H29A 110.4
O2 C29 H29B 110.4
C28 C29 H29B 110.4
H29A C29 H29B 108.6
O3 C30 C31 104.3(4)
O3 C30 H30A 110.9
C31 C30 H30A 110.9
O3 C30 H30B 110.9
C31 C30 H30B 110.9
H30A C30 H30B 108.9
C32 C31 C30 102.5(4)
C32 C31 H31A 111.3
C30 C31 H31A 111.3
C32 C31 H31B 111.3
C30 C31 H31B 111.3
H31A C31 H31B 109.2
C31 C32 C33 102.5(4)
C31 C32 H32A 111.3
C33 C32 H32A 111.3
C31 C32 H32B 111.3
C33 C32 H32B 111.3
H32A C32 H32B 109.2
O3 C33 C32 107.1(4)
O3 C33 H33A 110.3
C32 C33 H33A 110.3
O3 C33 H33B 110.3
C32 C33 H33B 110.3
H33A C33 H33B 108.5
O4 C34 C35 104.9(4)
O4 C34 H34A 110.8
C35 C34 H34A 110.8
O4 C34 H34B 110.8
C35 C34 H34B 110.8
H34A C34 H34B 108.8
C36 C35 C34 102.9(4)
C36 C35 H35A 111.2
C34 C35 H35A 111.2
C36 C35 H35B 111.2
C34 C35 H35B 111.2
H35A C35 H35B 109.1
C35 C36 C37 103.5(4)
C35 C36 H36A 111.1
C37 C36 H36A 111.1
C35 C36 H36B 111.1
C37 C36 H36B 111.1
H36A C36 H36B 109.0
O4 C37 C36 106.1(3)
O4 C37 H37A 110.5
C36 C37 H37A 110.5
O4 C37 H37B 110.5
C36 C37 H37B 110.5
H37A C37 H37B 108.7
O2 C26B C27B 103.9(9)
O2 C26B H26C 111.0
C27B C26B H26C 111.0
O2 C26B H26D 111.0
C27B C26B H26D 111.0
H26C C26B H26D 109.0
C28B C27B C26B 105.7(10)
C28B C27B H27C 110.6
C26B C27B H27C 110.6
C28B C27B H27D 110.6
C26B C27B H27D 110.6
H27C C27B H27D 108.7
C29B C28B C27B 101.3(10)
C29B C28B H28C 111.5
C27B C28B H28C 111.5
C29B C28B H28D 111.5
C27B C28B H28D 111.5
H28C C28B H28D 109.3
C28B C29B O2 105.6(8)
C28B C29B H29C 110.6
O2 C29B H29C 110.6
C28B C29B H29D 110.6
O2 C29B H29D 110.6
H29C C29B H29D 108.8

loop_
_geom_bond_atom_site_label_1
_geom_bond_atom_site_label_2
_geom_bond_distance
Li1 O1 1.860(7)
Li1 O4 1.945(7)
Li1 O2 1.954(7)
Li1 O3 1.956(7)
Al1 C8 2.013(4)
Al1 C12 2.017(4)
Al1 C16 2.023(4)
Al1 C7 2.050(4)
O1 C1 1.247(4)
O2 C29 1.390(8)
O2 C26B 1.395(12)
O2 C26 1.498(7)
O2 C29B 1.515(11)
O3 C33 1.428(5)
O3 C30 1.447(6)
O4 C34 1.429(5)
O4 C37 1.446(5)
N1 C1 1.344(4)
N1 C20 1.485(5)
N1 C23 1.491(5)
C1 C2 1.514(5)
C2 C3 1.391(5)
C2 C7 1.407(5)
C3 C4 1.381(5)
C3 H3 0.9500
C4 C5 1.385(6)
C4 H4 0.9500
C5 C6 1.376(5)
C5 H5 0.9500
C6 C7 1.425(5)
C6 H6 0.9500
C8 C9 1.532(6)
C8 H8A 0.9900
C8 H8B 0.9900
C9 C11 1.516(7)
C9 C10 1.538(6)
C9 H9 1.0000
C10 H10A 0.9800
C10 H10B 0.9800
C10 H10C 0.9800
C11 H11A 0.9800
C11 H11B 0.9800
C11 H11C 0.9800
C12 C13 1.530(6)
C12 H12A 0.9900
C12 H12B 0.9900
C13 C14 1.521(6)
C13 C15 1.534(6)
C13 H13 1.0000
C14 H14A 0.9800
C14 H14B 0.9800
C14 H14C 0.9800
C15 H15A 0.9800
C15 H15B 0.9800
C15 H15C 0.9800
C16 C17 1.526(5)
C16 H16A 0.9900
C16 H16B 0.9900
C17 C19 1.521(6)
C17 C18 1.524(6)
C17 H17 1.0000
C18 H18A 0.9800
C18 H18B 0.9800
C18 H18C 0.9800
C19 H19A 0.9800
C19 H19B 0.9800
C19 H19C 0.9800
C20 C22 1.524(6)
C20 C21 1.533(6)
C20 H20 1.0000
C21 H21A 0.9800
C21 H21B 0.9800
C21 H21C 0.9800
C22 H22A 0.9800
C22 H22B 0.9800
C22 H22C 0.9800
C23 C25 1.520(5)
C23 C24 1.524(6)
C23 H23 1.0000
C24 H24A 0.9800
C24 H24B 0.9800
C24 H24C 0.9800
C25 H25A 0.9800
C25 H25B 0.9800
C25 H25C 0.9800
C26 C27 1.487(9)
C26 H26A 0.9900
C26 H26B 0.9900
C27 C28 1.533(12)
C27 H27A 0.9900
C27 H27B 0.9900
C28 C29 1.545(11)
C28 H28A 0.9900
C28 H28B 0.9900
C29 H29A 0.9900
C29 H29B 0.9900
C30 C31 1.507(7)
C30 H30A 0.9900
C30 H30B 0.9900
C31 C32 1.502(7)
C31 H31A 0.9900
C31 H31B 0.9900
C32 C33 1.515(6)
C32 H32A 0.9900
C32 H32B 0.9900
C33 H33A 0.9900
C33 H33B 0.9900
C34 C35 1.516(7)
C34 H34A 0.9900
C34 H34B 0.9900
C35 C36 1.474(7)
C35 H35A 0.9900
C35 H35B 0.9900
C36 C37 1.512(6)
C36 H36A 0.9900
C36 H36B 0.9900
C37 H37A 0.9900
C37 H37B 0.9900
C26B C27B 1.553(17)
C26B H26C 0.9900
C26B H26D 0.9900
C27B C28B 1.470(19)
C27B H27C 0.9900
C27B H27D 0.9900
C28B C29B 1.468(15)
C28B H28C 0.9900
C28B H28D 0.9900
C29B H29C 0.9900
C29B H29D 0.9900

loop_
_geom_torsion_atom_site_label_1
_geom_torsion_atom_site_label_2
_geom_torsion_atom_site_label_3
_geom_torsion_atom_site_label_4
_geom_torsion
O4 Li1 O1 C1 41.0(12)
O2 Li1 O1 C1 -81.5(11)
O3 Li1 O1 C1 158.2(9)
O1 Li1 O2 C29 76.2(7)
O4 Li1 O2 C29 -45.2(7)
O3 Li1 O2 C29 -161.8(6)
O1 Li1 O2 C26B -118.2(9)
O4 Li1 O2 C26B 120.5(9)
O3 Li1 O2 C26B 3.9(10)
O1 Li1 O2 C26 -89.8(5)
O4 Li1 O2 C26 148.8(4)
O3 Li1 O2 C26 32.3(6)
O1 Li1 O2 C29B 50.9(7)
O4 Li1 O2 C29B -70.5(7)
O3 Li1 O2 C29B 172.9(6)
O1 Li1 O3 C33 -42.3(5)
O4 Li1 O3 C33 75.4(5)
O2 Li1 O3 C33 -166.2(4)
O1 Li1 O3 C30 150.4(4)
O4 Li1 O3 C30 -91.9(5)
O2 Li1 O3 C30 26.5(6)
O1 Li1 O4 C34 -88.8(4)
O2 Li1 O4 C34 35.6(5)
O3 Li1 O4 C34 152.1(4)
O1 Li1 O4 C37 49.4(4)
O2 Li1 O4 C37 173.9(3)
O3 Li1 O4 C37 -69.6(4)
Li1 O1 C1 N1 143.6(9)
Li1 O1 C1 C2 -30.6(12)
C20 N1 C1 O1 179.1(3)
C23 N1 C1 O1 -9.4(5)
C20 N1 C1 C2 -6.7(5)
C23 N1 C1 C2 164.7(3)
O1 C1 C2 C3 76.4(4)
N1 C1 C2 C3 -97.9(4)
O1 C1 C2 C7 -99.7(4)
N1 C1 C2 C7 86.0(4)
C7 C2 C3 C4 -0.2(6)
C1 C2 C3 C4 -176.3(4)
C2 C3 C4 C5 0.7(6)
C3 C4 C5 C6 -0.3(6)
C4 C5 C6 C7 -0.6(6)
C3 C2 C7 C6 -0.7(5)
C1 C2 C7 C6 175.0(3)
C3 C2 C7 Al1 175.9(3)
C1 C2 C7 Al1 -8.4(6)
C5 C6 C7 C2 1.1(5)
C5 C6 C7 Al1 -176.1(3)
C8 Al1 C7 C2 -101.7(4)
C12 Al1 C7 C2 147.7(3)
C16 Al1 C7 C2 24.4(4)
C8 Al1 C7 C6 74.9(3)
C12 Al1 C7 C6 -35.8(3)
C16 Al1 C7 C6 -159.1(3)
C12 Al1 C8 C9 70.7(3)
C16 Al1 C8 C9 -165.4(3)
C7 Al1 C8 C9 -41.4(4)
Al1 C8 C9 C11 89.5(4)
Al1 C8 C9 C10 -146.5(3)
C8 Al1 C12 C13 -165.2(3)
C16 Al1 C12 C13 71.0(3)
C7 Al1 C12 C13 -49.9(4)
Al1 C12 C13 C14 -69.0(4)
Al1 C12 C13 C15 167.7(3)
C8 Al1 C16 C17 -70.2(3)
C12 Al1 C16 C17 47.8(4)
C7 Al1 C16 C17 166.0(3)
Al1 C16 C17 C19 65.8(4)
Al1 C16 C17 C18 -171.0(3)
C1 N1 C20 C22 105.2(4)
C23 N1 C20 C22 -66.4(4)
C1 N1 C20 C21 -129.2(4)
C23 N1 C20 C21 59.1(4)
C1 N1 C23 C25 -60.2(4)
C20 N1 C23 C25 111.6(4)
C1 N1 C23 C24 67.6(4)
C20 N1 C23 C24 -120.6(4)
C29 O2 C26 C27 -21.7(7)
C26B O2 C26 C27 -97.3(17)
C29B O2 C26 C27 1.5(8)
Li1 O2 C26 C27 146.4(5)
O2 C26 C27 C28 34.0(7)
C26 C27 C28 C29 -33.9(8)
C26B O2 C29 C28 22.9(9)
C26 O2 C29 C28 -0.7(8)
C29B O2 C29 C28 -88.6(18)
Li1 O2 C29 C28 -168.2(5)
C27 C28 C29 O2 22.0(9)
C33 O3 C30 C31 22.7(6)
Li1 O3 C30 C31 -168.9(4)
O3 C30 C31 C32 -36.5(5)
C30 C31 C32 C33 35.9(5)
C30 O3 C33 C32 0.3(5)
Li1 O3 C33 C32 -169.4(4)
C31 C32 C33 O3 -23.1(5)
C37 O4 C34 C35 19.3(5)
Li1 O4 C34 C35 159.5(4)
O4 C34 C35 C36 -34.4(5)
C34 C35 C36 C37 35.4(5)
C34 O4 C37 C36 2.9(5)
Li1 O4 C37 C36 -141.4(4)
C35 C36 C37 O4 -24.5(5)
C29 O2 C26B C27B -16.8(10)
C26 O2 C26B C27B 94.1(18)
C29B O2 C26B C27B 4.9(12)
Li1 O2 C26B C27B 174.9(6)
O2 C26B C27B C28B -26.8(13)
C26B C27B C28B C29B 37.4(13)
C27B C28B C29B O2 -34.1(12)
C29 O2 C29B C28B 93(2)
C26B O2 C29B C28B 18.5(12)
C26 O2 C29B C28B -6.6(10)
Li1 O2 C29B C28B -152.7(7)
